data_7700675
loop_
_publ_author_name
'Luan, Lindong'
'Zhang, Ying'
'Zeng, Hongmei'
'Zou, Guohong'
'Dai, Yong'
'Zhou, Xiaoying'
'Lin, Zhien'

_publ_section_title
;
 Cluster-oxalate frameworks with extra-large channels: solvent-free
 synthesis, chemical stability, and proton conduction.
;
_journal_issue 35
_journal_name_full 'Dalton transactions (Cambridge, England : 2003)'
_journal_page_first 13130
_journal_page_last 13134
_journal_paper_doi 10.1039/c9dt02703c
_journal_volume 48
_journal_year 2019
_chemical_absolute_configuration ad
_chemical_formula_moiety 'C2 H2 Mn2 O13 S2, C10 H10 N2'
_chemical_formula_sum 'C12 H12 Mn2 N2 O13 S2'
_chemical_formula_weight 566.24
_space_group_crystal_system tetragonal
_space_group_IT_number 110
_space_group_name_Hall 'I 4bw -2c'
_space_group_name_H-M_alt 'I 41 c d'
_symmetry_space_group_name_Hall 'I 4bw -2c'
_symmetry_space_group_name_H-M 'I 41 c d'
_atom_sites_solution_hydrogens mixed
_atom_sites_solution_primary direct
_audit_creation_date 2019-06-18
_audit_creation_method
;
Olex2 1.2
(compiled 2018.05.29 svn.r3508 for OlexSys, GUI svn.r5506)
;
_audit_update_record
;
2019-06-27 deposited with the CCDC.    2019-07-29 downloaded from the CCDC.
;
_cell_angle_alpha 90
_cell_angle_beta 90
_cell_angle_gamma 90
_cell_formula_units_Z 16
_cell_length_a 23.10844(15)
_cell_length_b 23.10844(15)
_cell_length_c 13.18166(15)
_cell_measurement_reflns_used 4984
_cell_measurement_temperature 292.06(10)
_cell_measurement_theta_max 72.3160
_cell_measurement_theta_min 4.2850
_cell_volume 7039.01(10)
_computing_cell_refinement
;
CrysAlisPro, Agilent Technologies,
Version 1.171.37.35 (release 13-08-2014 CrysAlis171 .NET)
(compiled Aug 13 2014,18:06:01)
;
_computing_data_collection
;
CrysAlisPro, Agilent Technologies,
Version 1.171.37.35 (release 13-08-2014 CrysAlis171 .NET)
(compiled Aug 13 2014,18:06:01)
;
_computing_data_reduction
;
CrysAlisPro, Agilent Technologies,
Version 1.171.37.35 (release 13-08-2014 CrysAlis171 .NET)
(compiled Aug 13 2014,18:06:01)
;
_computing_molecular_graphics 'Olex2 (Dolomanov et al., 2009)'
_computing_publication_material 'Olex2 (Dolomanov et al., 2009)'
_computing_structure_refinement 'ShelXL (Sheldrick, 2015)'
_computing_structure_solution 'ShelXT (Sheldrick, 2015)'
_diffrn_ambient_environment air
_diffrn_ambient_temperature 292.06(10)
_diffrn_detector 'CCD plate'
_diffrn_detector_area_resol_mean 15.9595
_diffrn_detector_type EosS2
_diffrn_measured_fraction_theta_full 0.999
_diffrn_measured_fraction_theta_max 0.999
_diffrn_measurement_details
;
#__ type_ start__ end____ width___ exp.time_
  1 omega  -31.00   63.00   1.0000    5.5100
omega____ theta____ kappa____ phi______ frames
    -       36.5421  -77.0000  -90.0000 94

#__ type_ start__ end____ width___ exp.time_
  2 omega    1.00   75.00   1.0000    5.5100
omega____ theta____ kappa____ phi______ frames
    -       36.5421  -99.0000   60.0000 74

#__ type_ start__ end____ width___ exp.time_
  3 omega  -31.00   53.00   1.0000    5.5100
omega____ theta____ kappa____ phi______ frames
    -       36.5421  -57.0000  150.0000 84

#__ type_ start__ end____ width___ exp.time_
  4 omega    1.00   75.00   1.0000    5.5100
omega____ theta____ kappa____ phi______ frames
    -       36.5421  -99.0000  120.0000 74

#__ type_ start__ end____ width___ exp.time_
  5 omega   38.00   91.00   1.0000   22.0300
omega____ theta____ kappa____ phi______ frames
    -      108.0000  -30.0000 -180.0000 53

#__ type_ start__ end____ width___ exp.time_
  6 omega   39.00  109.00   1.0000   22.0300
omega____ theta____ kappa____ phi______ frames
    -      108.0000  -94.0000 -150.0000 70

#__ type_ start__ end____ width___ exp.time_
  7 omega   40.00   98.00   1.0000   22.0300
omega____ theta____ kappa____ phi______ frames
    -      108.0000  -45.0000 -120.0000 58

#__ type_ start__ end____ width___ exp.time_
  8 omega   39.00  163.00   1.0000   22.0300
omega____ theta____ kappa____ phi______ frames
    -      108.0000    0.0000    0.0000 124
;
_diffrn_measurement_device 'four-circle diffractometer'
_diffrn_measurement_device_type 'New Gemini, Dual, Cu at zero, EosS2'
_diffrn_measurement_method '\w scans'
_diffrn_orient_matrix_UB_11 -0.0399153000
_diffrn_orient_matrix_UB_12 -0.0517241000
_diffrn_orient_matrix_UB_13 0.0232008000
_diffrn_orient_matrix_UB_21 0.0500200000
_diffrn_orient_matrix_UB_22 -0.0419990000
_diffrn_orient_matrix_UB_23 -0.0235196000
_diffrn_orient_matrix_UB_31 0.0187203000
_diffrn_orient_matrix_UB_32 0.0018729000
_diffrn_orient_matrix_UB_33 0.1121101000
_diffrn_radiation_monochromator graphite
_diffrn_radiation_probe x-ray
_diffrn_radiation_type CuK\a
_diffrn_radiation_wavelength 1.54184
_diffrn_reflns_av_R_equivalents 0.0375
_diffrn_reflns_av_unetI/netI 0.0311
_diffrn_reflns_Laue_measured_fraction_full 0.999
_diffrn_reflns_Laue_measured_fraction_max 0.999
_diffrn_reflns_limit_h_max 27
_diffrn_reflns_limit_h_min -22
_diffrn_reflns_limit_k_max 27
_diffrn_reflns_limit_k_min -25
_diffrn_reflns_limit_l_max 15
_diffrn_reflns_limit_l_min -8
_diffrn_reflns_number 9332
_diffrn_reflns_point_group_measured_fraction_full 0.755
_diffrn_reflns_point_group_measured_fraction_max 0.755
_diffrn_reflns_theta_full 67.044
_diffrn_reflns_theta_max 67.044
_diffrn_reflns_theta_min 5.414
_diffrn_source 'Enhance (Cu) X-ray Source'
_exptl_absorpt_coefficient_mu 14.667
_exptl_absorpt_correction_T_max 0.227
_exptl_absorpt_correction_T_min 0.081
_exptl_absorpt_correction_type gaussian
_exptl_absorpt_process_details
;
CrysAlisPro, Agilent Technologies,
Version 1.171.37.35 (release 13-08-2014 CrysAlis171 .NET)
(compiled Aug 13 2014,18:06:01)
Numerical absorption correction based on gaussian integration over
            a multifaceted crystal model
Empirical absorption correction using spherical harmonics,
 implemented in SCALE3 ABSPACK scaling algorithm.
;
_exptl_crystal_colour 'clear yellow'
_exptl_crystal_colour_lustre clear
_exptl_crystal_colour_primary yellow
_exptl_crystal_density_diffrn 2.137
_exptl_crystal_description block
_exptl_crystal_F_000 4544
_exptl_crystal_size_max 0.3449
_exptl_crystal_size_mid 0.2513
_exptl_crystal_size_min 0.1903
_refine_diff_density_max 0.587
_refine_diff_density_min -0.510
_refine_diff_density_rms 0.123
_refine_ls_abs_structure_details
;
 Classical Flack method preferred over Parsons because s.u. lower.
;
_refine_ls_abs_structure_Flack 0.005(6)
_refine_ls_extinction_coef 0.00012(2)
_refine_ls_extinction_expression Fc^*^=kFc[1+0.001xFc^2^\l^3^/sin(2\q)]^-1/4^
_refine_ls_extinction_method 'SHELXL-2014/7 (Sheldrick 2014'
_refine_ls_goodness_of_fit_ref 1.037
_refine_ls_hydrogen_treatment constr
_refine_ls_matrix_type full
_refine_ls_number_parameters 281
_refine_ls_number_reflns 2371
_refine_ls_number_restraints 1
_refine_ls_restrained_S_all 1.037
_refine_ls_R_factor_all 0.0411
_refine_ls_R_factor_gt 0.0401
_refine_ls_shift/su_max 0.000
_refine_ls_shift/su_mean 0.000
_refine_ls_structure_factor_coef Fsqd
_refine_ls_weighting_details 'w=1/[\s^2^(Fo^2^)+(0.0835P)^2^] where P=(Fo^2^+2Fc^2^)/3'
_refine_ls_weighting_scheme calc
_refine_ls_wR_factor_gt 0.1002
_refine_ls_wR_factor_ref 0.1012
_reflns_Friedel_coverage 0.439
_reflns_Friedel_fraction_full 0.484
_reflns_Friedel_fraction_max 0.484
_reflns_number_gt 2293
_reflns_number_total 2371
_reflns_threshold_expression 'I > 2\s(I)'
_cod_data_source_file c9dt02703c2.cif
_cod_data_source_block 1
_cod_depositor_comments 'Adding full bibliography for 7700675--7700676.cif.'
_cod_original_cell_volume 7039.01(12)
_cod_database_code 7700675
_shelx_shelxl_version_number 2014/7
_chemical_oxdiff_formula 'C192  H192  Mn32  N32  O208  S32  '
_shelx_space_group_comment
;
The symmetry employed for this shelxl refinement is uniquely defined
by the following loop, which should always be used as a source of
symmetry information in preference to the above space-group names.
They are only intended as comments.
;
_reflns_odcompleteness_completeness 99.83
_reflns_odcompleteness_iscentric 1
_reflns_odcompleteness_theta 66.97
_olex2_refinement_description
;
1. Fixed Uiso
 At 1.2 times of:
  All C(H) groups, All N(H) groups
 At 1.5 times of:
  All O(H,H) groups
2.a Riding coordinates:
 OW1(HW1A,HW1B)
2.b Aromatic/amide H refined with riding coordinates:
 C3(H3), C4(H4), C6(H6), C7(H7), C8(H8), C9(H9), C11(H11), C12(H12), N1(H1),
 N2(H2)
;
_olex2_submission_special_instructions 'No special instructions were received'

loop_
_space_group_symop_operation_xyz
'x, y, z'
'-x+1/2, -y+1/2, z+1/2'
'-y, x+1/2, z+1/4'
'y+1/2, -x, z+3/4'
'x, -y, z+1/2'
'-x+1/2, y+1/2, z'
'-y, -x+1/2, z+3/4'
'y+1/2, x, z+1/4'
'x+1/2, y+1/2, z+1/2'
'-x+1, -y+1, z+1'
'-y+1/2, x+1, z+3/4'
'y+1, -x+1/2, z+5/4'
'x+1/2, -y+1/2, z+1'
'-x+1, y+1, z+1/2'
'-y+1/2, -x+1, z+5/4'
'y+1, x+1/2, z+3/4'

loop_
_atom_site_label
_atom_site_type_symbol
_atom_site_fract_x
_atom_site_fract_y
_atom_site_fract_z
_atom_site_U_iso_or_equiv
_atom_site_adp_type
_atom_site_occupancy
_atom_site_site_symmetry_order
_atom_site_calc_flag
_atom_site_refinement_flags_posn
Mn1 Mn 0.64971(3) 0.52822(3) 0.73065(8) 0.0178(2) Uani 1 1 d .
Mn2 Mn 0.49323(3) 0.60340(3) 0.47539(7) 0.0159(2) Uani 1 1 d .
S1 S 0.60800(4) 0.49364(5) 0.97642(13) 0.0154(3) Uani 1 1 d .
S2 S 0.54294(5) 0.62273(5) 0.72583(12) 0.0174(3) Uani 1 1 d .
O1 O 0.64256(19) 0.5167(2) 0.8937(3) 0.0280(10) Uani 1 1 d .
O2 O 0.64817(17) 0.47547(17) 1.0583(3) 0.0215(9) Uani 1 1 d .
O3 O 0.57376(18) 0.44416(18) 0.9411(3) 0.0249(9) Uani 1 1 d .
O4 O 0.5692(2) 0.53834(19) 1.0162(4) 0.0318(11) Uani 1 1 d .
O5 O 0.60503(15) 0.60966(15) 0.7213(4) 0.0253(9) Uani 1 1 d .
O6 O 0.5134(2) 0.6004(2) 0.6361(3) 0.0297(10) Uani 1 1 d .
O7 O 0.51737(19) 0.5938(2) 0.8145(4) 0.0279(9) Uani 1 1 d .
O8 O 0.53596(15) 0.68570(16) 0.7329(4) 0.0304(10) Uani 1 1 d .
O9 O 0.42758(16) 0.67406(16) 0.4933(4) 0.0256(9) Uani 1 1 d .
O10 O 0.41949(15) 0.77028(15) 0.4897(4) 0.0247(9) Uani 1 1 d .
O11 O 0.54187(16) 0.68351(15) 0.4603(4) 0.0241(9) Uani 1 1 d .
O12 O 0.53497(16) 0.77951(16) 0.4702(4) 0.0277(9) Uani 1 1 d .
OW1 O 0.5793(2) 0.4695(2) 0.7246(5) 0.0390(11) Uani 1 1 d .
HW1A H 0.5699 0.4640 0.6630 0.059 Uiso 1 1 d R
HW1B H 0.5508 0.4839 0.7565 0.059 Uiso 1 1 d R
C1 C 0.4472(2) 0.7238(2) 0.4861(5) 0.0190(10) Uani 1 1 d .
C2 C 0.5146(2) 0.7292(2) 0.4711(5) 0.0171(10) Uani 1 1 d .
C3 C 0.6014(3) 0.2288(4) 0.7460(6) 0.0454(19) Uani 1 1 d .
H3 H 0.5802 0.1945 0.7461 0.054 Uiso 1 1 calc R
C4 C 0.6609(3) 0.2267(3) 0.7531(6) 0.0336(16) Uani 1 1 d .
H4 H 0.6799 0.1913 0.7583 0.040 Uiso 1 1 calc R
C5 C 0.6919(2) 0.2778(3) 0.7525(4) 0.0219(12) Uani 1 1 d .
C6 C 0.6612(3) 0.3292(3) 0.7432(7) 0.0411(18) Uani 1 1 d .
H6 H 0.6810 0.3642 0.7414 0.049 Uiso 1 1 calc R
C7 C 0.6026(3) 0.3289(3) 0.7367(8) 0.051(2) Uani 1 1 d .
H7 H 0.5824 0.3635 0.7307 0.061 Uiso 1 1 calc R
C8 C 0.8445(3) 0.3325(3) 0.7677(6) 0.0391(17) Uani 1 1 d .
H8 H 0.8641 0.3677 0.7670 0.047 Uiso 1 1 calc R
C9 C 0.7856(3) 0.3307(3) 0.7594(5) 0.0322(15) Uani 1 1 d .
H9 H 0.7652 0.3652 0.7526 0.039 Uiso 1 1 calc R
C10 C 0.7556(2) 0.2789(2) 0.7609(5) 0.0206(12) Uani 1 1 d .
C11 C 0.7887(3) 0.2285(3) 0.7710(6) 0.0281(13) Uani 1 1 d .
H11 H 0.7704 0.1926 0.7715 0.034 Uiso 1 1 calc R
C12 C 0.8465(3) 0.2313(4) 0.7800(6) 0.0411(17) Uani 1 1 d .
H12 H 0.8681 0.1977 0.7884 0.049 Uiso 1 1 calc R
N1 N 0.5741(2) 0.2790(3) 0.7390(5) 0.0430(15) Uani 1 1 d .
H1 H 0.5369 0.2793 0.7358 0.052 Uiso 1 1 calc R
N2 N 0.8731(2) 0.2829(3) 0.7768(5) 0.0374(13) Uani 1 1 d .
H2 H 0.9102 0.2840 0.7808 0.045 Uiso 1 1 calc R

loop_
_atom_site_aniso_label
_atom_site_aniso_U_11
_atom_site_aniso_U_22
_atom_site_aniso_U_33
_atom_site_aniso_U_23
_atom_site_aniso_U_13
_atom_site_aniso_U_12
Mn1 0.0155(4) 0.0183(4) 0.0195(5) 0.0003(4) 0.0001(4) 0.0000(3)
Mn2 0.0176(4) 0.0147(4) 0.0153(5) 0.0002(4) -0.0007(4) -0.0005(3)
S1 0.0163(5) 0.0154(6) 0.0144(6) -0.0003(5) -0.0005(6) -0.0002(4)
S2 0.0151(5) 0.0195(6) 0.0175(6) -0.0003(6) 0.0004(6) -0.0018(4)
O1 0.032(2) 0.037(2) 0.015(2) 0.0051(18) 0.0014(17) -0.0166(18)
O2 0.024(2) 0.025(2) 0.015(2) 0.0008(16) -0.0011(15) 0.0071(15)
O3 0.027(2) 0.023(2) 0.025(2) -0.0011(17) -0.0020(17) -0.0122(15)
O4 0.042(3) 0.030(2) 0.023(2) -0.0023(17) -0.0045(19) 0.0193(18)
O5 0.0190(18) 0.0182(17) 0.039(3) -0.0022(19) 0.0025(18) 0.0032(12)
O6 0.033(2) 0.041(3) 0.016(2) 0.0015(19) -0.0073(18) -0.0085(19)
O7 0.030(2) 0.036(2) 0.018(2) 0.0005(19) 0.0014(18) -0.0060(18)
O8 0.0177(19) 0.025(2) 0.048(3) -0.004(2) 0.004(2) 0.0011(13)
O9 0.0225(18) 0.0208(18) 0.033(3) -0.0003(17) 0.0033(18) -0.0004(14)
O10 0.0215(19) 0.0161(17) 0.036(3) 0.0002(18) 0.0012(19) 0.0011(12)
O11 0.0199(18) 0.0166(17) 0.036(3) 0.0011(16) 0.0027(16) -0.0010(13)
O12 0.0234(19) 0.0163(17) 0.043(3) -0.0031(19) 0.000(2) 0.0006(12)
OW1 0.037(2) 0.054(3) 0.026(2) 0.001(3) -0.001(2) -0.029(2)
C1 0.022(2) 0.019(2) 0.016(3) 0.000(2) -0.005(2) 0.0003(18)
C2 0.021(3) 0.016(2) 0.014(3) 0.001(2) -0.001(2) 0.0017(16)
C3 0.036(4) 0.056(5) 0.044(5) -0.007(4) 0.002(3) -0.024(3)
C4 0.028(3) 0.034(3) 0.039(4) -0.006(3) 0.003(3) -0.010(2)
C5 0.019(3) 0.030(3) 0.017(3) -0.001(2) -0.001(2) 0.0000(19)
C6 0.023(3) 0.035(3) 0.065(6) 0.003(4) -0.001(3) 0.004(2)
C7 0.028(3) 0.055(4) 0.071(6) 0.011(5) 0.001(4) 0.013(3)
C8 0.030(3) 0.051(4) 0.036(4) 0.008(3) -0.009(3) -0.020(3)
C9 0.026(3) 0.029(3) 0.041(4) 0.007(3) -0.006(3) -0.006(2)
C10 0.017(3) 0.026(3) 0.019(3) 0.000(2) 0.000(2) -0.001(2)
C11 0.027(3) 0.024(3) 0.034(3) -0.007(2) -0.002(3) 0.006(2)
C12 0.035(4) 0.050(4) 0.038(4) -0.007(3) 0.000(3) 0.023(3)
N1 0.022(3) 0.077(4) 0.030(3) 0.002(3) 0.002(3) 0.003(2)
N2 0.016(2) 0.067(4) 0.029(3) 0.001(3) -0.002(2) -0.003(2)

loop_
_atom_type_symbol
_atom_type_description
_atom_type_scat_dispersion_real
_atom_type_scat_dispersion_imag
_atom_type_scat_source
C C 0.0181 0.0091 'International Tables Vol C Tables 4.2.6.8 and 6.1.1.4'
H H 0.0000 0.0000 'International Tables Vol C Tables 4.2.6.8 and 6.1.1.4'
Mn Mn -0.5299 2.8052 'International Tables Vol C Tables 4.2.6.8 and 6.1.1.4'
N N 0.0311 0.0180 'International Tables Vol C Tables 4.2.6.8 and 6.1.1.4'
O O 0.0492 0.0322 'International Tables Vol C Tables 4.2.6.8 and 6.1.1.4'
S S 0.3331 0.5567 'International Tables Vol C Tables 4.2.6.8 and 6.1.1.4'

loop_
_exptl_crystal_face_index_h
_exptl_crystal_face_index_k
_exptl_crystal_face_index_l
_exptl_crystal_face_perp_dist
_exptl_oxdiff_crystal_face_indexfrac_h
_exptl_oxdiff_crystal_face_indexfrac_k
_exptl_oxdiff_crystal_face_indexfrac_l
_exptl_oxdiff_crystal_face_x
_exptl_oxdiff_crystal_face_y
_exptl_oxdiff_crystal_face_z
9 -12 0 0.1078 9.0001 -12.0000 -0.0000 0.2614 0.9542 0.1460
-9 12 0 0.0825 -9.0001 12.0000 0.0000 -0.2614 -0.9542 -0.1460
-4 -1 -8 0.1807 -4.0000 -0.9999 -8.0000 0.0258 0.0301 -0.9736
8 -6 6 0.1242 8.0000 -6.0001 6.0000 0.1302 0.5110 0.8112
-5 10 6 0.1043 -5.0001 9.9999 6.0000 -0.1785 -0.8112 0.5978
-5 -14 -1 0.1134 -4.9998 -14.0001 -1.0000 0.9005 0.3614 -0.2319
-3 4 -8 0.1707 -3.0001 4.0002 -8.0000 -0.2728 -0.1299 -0.9456
4 14 0 0.1013 3.9998 14.0001 0.0000 -0.8838 -0.3879 0.1011
0 -10 6 0.1061 0.0001 -10.0002 6.0000 0.6564 0.2789 0.6539
5 1 8 0.1354 5.0000 0.9999 8.0000 -0.0657 0.0199 0.9924
14 5 0 0.1196 13.9999 5.0001 0.0000 -0.8174 0.4903 0.2714
-14 -5 0 0.1142 -13.9999 -5.0001 -0.0000 0.8174 -0.4903 -0.2714
-14 5 0 0.0880 -14.0000 5.0000 -0.0000 0.3002 -0.9103 -0.2527
14 -5 0 0.1115 14.0000 -5.0000 0.0000 -0.3002 0.9103 0.2527
4 -15 0 0.0952 4.0002 -15.0000 -0.0000 0.6162 0.8301 0.0468
-5 -13 4 0.1083 -4.9998 -13.0002 4.0000 0.9648 0.2018 0.3305
-2 -9 7 0.1075 -1.9999 -9.0002 7.0000 0.7078 0.1133 0.7305
-5 -1 8 0.1087 -4.9999 -1.0002 8.0000 0.4369 -0.3962 0.8014
-13 -2 4 0.0954 -12.9999 -2.0002 4.0000 0.7152 -0.6603 0.2013

loop_
_geom_angle_atom_site_label_1
_geom_angle_atom_site_label_2
_geom_angle_atom_site_label_3
_geom_angle
_geom_angle_site_symmetry_1
_geom_angle_site_symmetry_3
O1 Mn1 O2 169.39(14) . 5_564
O1 Mn1 O10 94.43(17) . 15_654
O1 Mn1 O12 92.1(2) . 15_654
O5 Mn1 O1 97.3(2) . .
O5 Mn1 O2 88.17(18) . 5_564
O5 Mn1 O10 85.78(14) . 15_654
O5 Mn1 O12 159.34(15) . 15_654
O10 Mn1 O2 95.02(16) 15_654 5_564
O12 Mn1 O2 85.63(18) 15_654 5_564
O12 Mn1 O10 75.19(14) 15_654 15_654
OW1 Mn1 O1 84.3(2) . .
OW1 Mn1 O2 85.77(19) . 5_564
OW1 Mn1 O5 100.94(17) . .
OW1 Mn1 O10 173.27(17) . 15_654
OW1 Mn1 O12 98.23(17) . 15_654
O3 Mn2 O9 162.68(16) 5_564 .
O4 Mn2 O3 105.57(17) 14_544 5_564
O4 Mn2 O6 82.99(18) 14_544 .
O4 Mn2 O9 91.66(17) 14_544 .
O4 Mn2 O11 164.60(17) 14_544 .
O6 Mn2 O3 90.18(18) . 5_564
O6 Mn2 O9 93.76(19) . .
O6 Mn2 O11 90.32(17) . .
O7 Mn2 O3 80.92(17) 14_544 5_564
O7 Mn2 O4 95.62(19) 14_544 14_544
O7 Mn2 O6 170.30(18) 14_544 .
O7 Mn2 O9 95.88(17) 14_544 .
O7 Mn2 O11 93.24(19) 14_544 .
O11 Mn2 O3 88.24(15) . 5_564
O11 Mn2 O9 74.89(14) . .
O1 S1 O2 107.8(2) . .
O1 S1 O3 110.1(3) . .
O1 S1 O4 110.3(3) . .
O3 S1 O2 110.4(2) . .
O4 S1 O2 108.8(3) . .
O4 S1 O3 109.5(3) . .
O5 S2 O7 109.4(3) . .
O6 S2 O5 110.6(3) . .
O6 S2 O7 107.2(2) . .
O6 S2 O8 110.5(3) . .
O8 S2 O5 108.3(2) . .
O8 S2 O7 110.9(3) . .
S1 O1 Mn1 146.1(3) . .
S1 O2 Mn1 138.3(2) . 5_565
S1 O3 Mn2 141.0(3) . 5_565
S1 O4 Mn2 144.5(3) . 14_545
S2 O5 Mn1 130.3(2) . .
S2 O6 Mn2 151.7(3) . .
S2 O7 Mn2 141.7(3) . 14_545
C1 O9 Mn2 114.9(3) . .
C1 O10 Mn1 115.9(3) . 7_664
C2 O11 Mn2 116.9(3) . .
C2 O12 Mn1 116.1(3) . 7_664
Mn1 OW1 HW1A 109.1 . .
Mn1 OW1 HW1B 109.1 . .
HW1A OW1 HW1B 109.5 . .
O9 C1 O10 127.4(5) . .
O9 C1 C2 116.3(4) . .
O10 C1 C2 116.3(4) . .
O11 C2 O12 126.8(5) . .
O11 C2 C1 116.8(4) . .
O12 C2 C1 116.4(4) . .
C4 C3 H3 119.6 . .
N1 C3 H3 119.6 . .
N1 C3 C4 120.7(7) . .
C3 C4 H4 120.5 . .
C3 C4 C5 119.1(7) . .
C5 C4 H4 120.5 . .
C4 C5 C6 117.8(6) . .
C4 C5 C10 122.0(5) . .
C6 C5 C10 120.2(5) . .
C5 C6 H6 119.6 . .
C7 C6 C5 120.8(7) . .
C7 C6 H6 119.6 . .
C6 C7 H7 120.1 . .
N1 C7 C6 119.8(7) . .
N1 C7 H7 120.1 . .
C9 C8 H8 120.8 . .
N2 C8 H8 120.8 . .
N2 C8 C9 118.4(6) . .
C8 C9 H9 119.2 . .
C8 C9 C10 121.7(6) . .
C10 C9 H9 119.2 . .
C9 C10 C5 120.9(5) . .
C9 C10 C11 116.5(6) . .
C11 C10 C5 122.6(5) . .
C10 C11 H11 119.6 . .
C12 C11 C10 120.8(6) . .
C12 C11 H11 119.6 . .
C11 C12 H12 120.2 . .
N2 C12 C11 119.7(6) . .
N2 C12 H12 120.2 . .
C3 N1 C7 121.7(6) . .
C3 N1 H1 119.1 . .
C7 N1 H1 119.1 . .
C8 N2 C12 122.9(6) . .
C8 N2 H2 118.6 . .
C12 N2 H2 118.6 . .

loop_
_geom_bond_atom_site_label_1
_geom_bond_atom_site_label_2
_geom_bond_distance
_geom_bond_site_symmetry_2
Mn1 O1 2.172(4) .
Mn1 O2 2.274(4) 5_564
Mn1 O5 2.150(3) .
Mn1 O10 2.212(3) 15_654
Mn1 O12 2.197(4) 15_654
Mn1 OW1 2.120(4) .
Mn2 O3 2.208(4) 5_564
Mn2 O4 2.152(4) 14_544
Mn2 O6 2.170(5) .
Mn2 O7 2.146(5) 14_544
Mn2 O9 2.241(4) .
Mn2 O11 2.175(4) .
S1 O1 1.453(5) .
S1 O2 1.484(4) .
S1 O3 1.467(4) .
S1 O4 1.465(4) .
S2 O5 1.468(4) .
S2 O6 1.460(5) .
S2 O7 1.471(5) .
S2 O8 1.467(4) .
O2 Mn1 2.274(4) 5_565
O3 Mn2 2.208(4) 5_565
O4 Mn2 2.152(4) 14_545
O7 Mn2 2.146(5) 14_545
O9 C1 1.239(6) .
O10 Mn1 2.212(3) 7_664
O10 C1 1.251(7) .
O11 C2 1.237(6) .
O12 Mn1 2.197(4) 7_664
O12 C2 1.255(6) .
OW1 HW1A 0.8503 .
OW1 HW1B 0.8502 .
C1 C2 1.577(7) .
C3 H3 0.9300 .
C3 C4 1.379(10) .
C3 N1 1.324(11) .
C4 H4 0.9300 .
C4 C5 1.383(8) .
C5 C6 1.388(9) .
C5 C10 1.475(8) .
C6 H6 0.9300 .
C6 C7 1.357(10) .
C7 H7 0.9300 .
C7 N1 1.328(10) .
C8 H8 0.9300 .
C8 C9 1.366(9) .
C8 N2 1.328(10) .
C9 H9 0.9300 .
C9 C10 1.385(8) .
C10 C11 1.399(8) .
C11 H11 0.9300 .
C11 C12 1.344(10) .
C12 H12 0.9300 .
C12 N2 1.342(11) .
N1 H1 0.8600 .
N2 H2 0.8600 .

loop_
_geom_hbond_atom_site_label_D
_geom_hbond_atom_site_label_H
_geom_hbond_atom_site_label_A
_geom_hbond_distance_DH
_geom_hbond_distance_HA
_geom_hbond_distance_DA
_geom_hbond_angle_DHA
_geom_hbond_site_symmetry_A
N1 H1 O8 0.86 1.87 2.672(6) 154.8 10_554
N2 H2 O2 0.86 2.21 2.882(7) 135.4 4_564

loop_
_geom_torsion_atom_site_label_1
_geom_torsion_atom_site_label_2
_geom_torsion_atom_site_label_3
_geom_torsion_atom_site_label_4
_geom_torsion
_geom_torsion_site_symmetry_1
_geom_torsion_site_symmetry_4
Mn1 O10 C1 O9 177.2(5) 7_664 .
Mn1 O10 C1 C2 -2.4(7) 7_664 .
Mn1 O12 C2 O11 175.6(5) 7_664 .
Mn1 O12 C2 C1 -3.5(7) 7_664 .
Mn2 O9 C1 O10 177.4(5) . .
Mn2 O9 C1 C2 -2.9(7) . .
Mn2 O11 C2 O12 176.4(5) . .
Mn2 O11 C2 C1 -4.6(7) . .
O1 S1 O2 Mn1 146.3(3) . 5_565
O1 S1 O3 Mn2 -154.3(4) . 5_565
O1 S1 O4 Mn2 49.1(6) . 14_545
O2 S1 O1 Mn1 148.4(5) . .
O2 S1 O3 Mn2 86.8(4) . 5_565
O2 S1 O4 Mn2 167.1(5) . 14_545
O3 S1 O1 Mn1 28.0(6) . .
O3 S1 O2 Mn1 -93.4(4) . 5_565
O3 S1 O4 Mn2 -72.2(6) . 14_545
O4 S1 O1 Mn1 -92.9(6) . .
O4 S1 O2 Mn1 26.7(4) . 5_565
O4 S1 O3 Mn2 -33.0(5) . 5_565
O5 S2 O6 Mn2 -72.7(7) . .
O5 S2 O7 Mn2 81.5(5) . 14_545
O6 S2 O5 Mn1 -68.1(5) . .
O6 S2 O7 Mn2 -158.6(5) . 14_545
O7 S2 O5 Mn1 49.7(5) . .
O7 S2 O6 Mn2 168.2(7) . .
O8 S2 O5 Mn1 170.6(4) . .
O8 S2 O6 Mn2 47.3(8) . .
O8 S2 O7 Mn2 -37.9(6) . 14_545
O9 C1 C2 O11 5.2(8) . .
O9 C1 C2 O12 -175.6(6) . .
O10 C1 C2 O11 -175.1(6) . .
O10 C1 C2 O12 4.1(8) . .
C3 C4 C5 C6 -0.8(10) . .
C3 C4 C5 C10 179.4(6) . .
C4 C3 N1 C7 1.2(13) . .
C4 C5 C6 C7 1.1(13) . .
C4 C5 C10 C9 179.6(6) . .
C4 C5 C10 C11 -0.6(10) . .
C5 C6 C7 N1 -0.2(16) . .
C5 C10 C11 C12 -179.0(6) . .
C6 C5 C10 C9 -0.2(10) . .
C6 C5 C10 C11 179.6(7) . .
C6 C7 N1 C3 -1.0(15) . .
C8 C9 C10 C5 179.6(6) . .
C8 C9 C10 C11 -0.2(10) . .
C9 C8 N2 C12 -1.2(11) . .
C9 C10 C11 C12 0.8(10) . .
C10 C5 C6 C7 -179.1(8) . .
C10 C11 C12 N2 -1.6(11) . .
C11 C12 N2 C8 1.8(12) . .
N1 C3 C4 C5 -0.3(12) . .
N2 C8 C9 C10 0.4(11) . .
